data_4349281
loop_
_publ_author_name
'Carravetta, Marina'
'Concistre, Maria'
'Levason, William'
'Reid, Gillian'
'Zhang, Wenjian'

_publ_section_title
;
 Rare Neutral Diphosphine Complexes of Scandium(III) and Yttrium(III)
 Halides.
;
_journal_issue 24
_journal_name_full 'Inorganic chemistry'
_journal_page_first 12890
_journal_page_last 12896
_journal_paper_doi 10.1021/acs.inorgchem.6b02268
_journal_volume 55
_journal_year 2016
_chemical_formula_moiety 'C22 H35 I3 N1 P4 Y'
_chemical_formula_sum 'C22 H35 I3 N P4 Y'
_chemical_formula_weight 907.00
_space_group_IT_number 29
_space_group_name_Hall 'P 2c -2ac'
_space_group_name_H-M_alt 'P c a 21'
_symmetry_cell_setting orthorhombic
_symmetry_space_group_name_Hall 'P 2c -2ac'
_symmetry_space_group_name_H-M 'P c a 21'
_atom_sites_solution_hydrogens geom
_atom_sites_solution_primary direct
_atom_sites_solution_secondary difmap
_audit_creation_method SHELXL-97
_cell_angle_alpha 90.00
_cell_angle_beta 90.00
_cell_angle_gamma 90.00
_cell_formula_units_Z 4
_cell_length_a 17.453(6)
_cell_length_b 10.636(3)
_cell_length_c 17.515(6)
_cell_measurement_reflns_used 7644
_cell_measurement_temperature 100(2)
_cell_measurement_theta_max 27.6
_cell_measurement_theta_min 2.3
_cell_volume 3251.3(18)
_computing_cell_refinement
;
CrystalClear-SM Expert 2.0 r7 (Rigaku, 2011)
;
_computing_data_collection
;
CrystalClear-SM Expert 2.0 r7 (Rigaku, 2011)
;
_computing_data_reduction
;
CrystalClear-SM Expert 2.0 r7 (Rigaku, 2011)
;
_computing_molecular_graphics 'ORTEP-III (Farrugia, 1997)'
_computing_publication_material 'PLATON (Spek, 2003), WinGX (Farrugia, 1999) and enCIFer (Allen et al., 2004).'
_computing_structure_refinement 'SHELXL-97 (Sheldrick, 2008)'
_computing_structure_solution 'SHELXS-97 (Sheldrick, 1997)'
_diffrn_ambient_temperature 100(2)
_diffrn_detector 'CCD plate'
_diffrn_detector_area_resol_mean 28.5714
_diffrn_detector_type 'Rigaku HG Saturn724+ (2x2 bin mode)'
_diffrn_measured_fraction_theta_full 0.996
_diffrn_measured_fraction_theta_max 0.996
_diffrn_measurement_device 'four-circle \k diffractometer'
_diffrn_measurement_device_type 'Rigaku AFC12 (Right)'
_diffrn_measurement_method 'profile data from \w-scans'
_diffrn_measurement_specimen_support 'MiTeGen micromount'
_diffrn_radiation_collimation 'Confocal mirrors, VHF Varimax '
_diffrn_radiation_type MoK\a
_diffrn_radiation_wavelength 0.71075
_diffrn_reflns_av_R_equivalents 0.0909
_diffrn_reflns_av_sigmaI/netI 0.1375
_diffrn_reflns_limit_h_max 21
_diffrn_reflns_limit_h_min -21
_diffrn_reflns_limit_k_max 12
_diffrn_reflns_limit_k_min -13
_diffrn_reflns_limit_l_max 16
_diffrn_reflns_limit_l_min -21
_diffrn_reflns_number 18499
_diffrn_reflns_theta_full 25.99
_diffrn_reflns_theta_max 25.99
_diffrn_reflns_theta_min 2.33
_diffrn_source 'Rotating Anode'
_diffrn_source_current 55.0
_diffrn_source_power 2.475
_diffrn_source_voltage 45.0
_exptl_absorpt_coefficient_mu 4.850
_exptl_absorpt_correction_T_max 1.000
_exptl_absorpt_correction_T_min 0.584
_exptl_absorpt_correction_type multi-scan
_exptl_absorpt_process_details
;
Jacobson, R. (1998). REQAB. Private communication to the 
Rigaku Corporation, Tokyo, Japan.
;
_exptl_crystal_colour colourless
_exptl_crystal_density_diffrn 1.853
_exptl_crystal_density_method 'not measured'
_exptl_crystal_description fragment
_exptl_crystal_F_000 1728
_exptl_crystal_size_max 0.03
_exptl_crystal_size_mid 0.02
_exptl_crystal_size_min 0.02
_refine_diff_density_max 0.843
_refine_diff_density_min -0.671
_refine_diff_density_rms 0.182
_refine_ls_abs_structure_details 'Flack H D (1983), Acta Cryst. A39, 876-881'
_refine_ls_abs_structure_Flack -0.019(10)
_refine_ls_extinction_method none
_refine_ls_goodness_of_fit_ref 0.700
_refine_ls_hydrogen_treatment constr
_refine_ls_matrix_type full
_refine_ls_number_parameters 289
_refine_ls_number_reflns 5412
_refine_ls_number_restraints 1
_refine_ls_restrained_S_all 0.700
_refine_ls_R_factor_all 0.0620
_refine_ls_R_factor_gt 0.0367
_refine_ls_shift/su_max 0.001
_refine_ls_shift/su_mean 0.000
_refine_ls_structure_factor_coef Fsqd
_refine_ls_weighting_details 'calc w=1/[\s^2^(Fo^2^)+(0.0844P)^2^+3.5272P] where P=(Fo^2^+2Fc^2^)/3'
_refine_ls_weighting_scheme calc
_refine_ls_wR_factor_gt 0.0849
_refine_ls_wR_factor_ref 0.1121
_reflns_number_gt 4259
_reflns_number_total 5412
_reflns_threshold_expression >2\s(I)
_cod_data_source_file ic6b02268_si_003.cif
_cod_data_source_block 205
_cod_depositor_comments
;
The following automatic conversions were performed:

data item '_exptl_absorpt_correction_type' value 'multi_scan' was
changed to 'multi-scan' in accordance with the
/home/saulius/struct/COD-crude-data/automatic-downloads/DataCite-retrospective/ACS/depositions/lib/dictionaries/cif_core.dic
dictionary named 'cif_core.dic' version 2.4.2 last updated on
2011-04-26.

Automatic conversion script
Id: cif_fix_values 6909 2019-04-08 15:41:33Z antanas 
;
_cod_original_cell_volume 3251.2(18)
_cod_original_formula_sum 'C22 H35 I3 N1 P4 Y'
_cod_database_code 4349281

loop_
_symmetry_equiv_pos_as_xyz
'x, y, z'
'-x, -y, z+1/2'
'x+1/2, -y, z'
'-x+1/2, y, z+1/2'

loop_
_atom_site_label
_atom_site_type_symbol
_atom_site_fract_x
_atom_site_fract_y
_atom_site_fract_z
_atom_site_U_iso_or_equiv
_atom_site_adp_type
_atom_site_occupancy
_atom_site_symmetry_multiplicity
_atom_site_calc_flag
_atom_site_refinement_flags
I1 I 0.65080(4) 0.42085(5) 0.58449(4) 0.02568(16) Uani 1 1 d .
I2 I 0.68304(4) 0.08884(6) 0.75102(4) 0.02701(16) Uani 1 1 d .
I3 I 0.49697(4) 0.11853(6) 0.47337(5) 0.02355(15) Uani 1 1 d .
Y1 Y 0.57551(5) 0.17449(7) 0.62589(6) 0.01648(19) Uani 1 1 d .
P1 P 0.55478(15) 0.3440(2) 0.76289(17) 0.0246(6) Uani 1 1 d .
P2 P 0.43836(14) 0.3466(2) 0.61555(17) 0.0219(5) Uani 1 1 d .
P3 P 0.58960(14) -0.1074(2) 0.59919(15) 0.0191(5) Uani 1 1 d .
P4 P 0.71041(14) 0.1008(2) 0.53215(16) 0.0196(5) Uani 1 1 d .
N1 N 0.4755(5) 0.0757(7) 0.7013(5) 0.0217(18) Uani 1 1 d .
C1 C 0.6389(7) 0.4286(10) 0.7975(7) 0.032(3) Uani 1 1 d .
H1A H 0.6244 0.4814 0.8410 0.049 Uiso 1 1 calc R
H1B H 0.6593 0.4817 0.7565 0.049 Uiso 1 1 calc R
H1C H 0.6781 0.3682 0.8134 0.049 Uiso 1 1 calc R
C2 C 0.5206(7) 0.2727(10) 0.8526(7) 0.036(3) Uani 1 1 d .
H2A H 0.5239 0.3346 0.8939 0.054 Uiso 1 1 calc R
H2B H 0.5526 0.1998 0.8652 0.054 Uiso 1 1 calc R
H2C H 0.4673 0.2456 0.8464 0.054 Uiso 1 1 calc R
C3 C 0.4815(6) 0.4682(9) 0.7516(8) 0.030(2) Uani 1 1 d .
C4 C 0.4741(8) 0.5628(12) 0.8079(9) 0.053(4) Uani 1 1 d .
H4 H 0.5097 0.5662 0.8489 0.063 Uiso 1 1 calc R
C5 C 0.4166(8) 0.6489(14) 0.8038(11) 0.068(5) Uani 1 1 d .
H5 H 0.4124 0.7125 0.8417 0.082 Uiso 1 1 calc R
C6 C 0.3636(8) 0.6438(12) 0.7438(10) 0.056(4) Uani 1 1 d .
H6 H 0.3226 0.7026 0.7418 0.067 Uiso 1 1 calc R
C7 C 0.3706(6) 0.5553(10) 0.6889(8) 0.032(3) Uani 1 1 d .
H7 H 0.3348 0.5535 0.6481 0.038 Uiso 1 1 calc R
C8 C 0.4299(6) 0.4660(9) 0.6909(7) 0.030(3) Uani 1 1 d .
C9 C 0.3429(5) 0.2731(9) 0.6190(7) 0.030(3) Uani 1 1 d .
H9A H 0.3036 0.3368 0.6088 0.046 Uiso 1 1 calc R
H9B H 0.3345 0.2367 0.6697 0.046 Uiso 1 1 calc R
H9C H 0.3398 0.2067 0.5803 0.046 Uiso 1 1 calc R
C10 C 0.4295(6) 0.4406(10) 0.5293(7) 0.033(3) Uani 1 1 d .
H10A H 0.4766 0.4890 0.5215 0.049 Uiso 1 1 calc R
H10B H 0.3860 0.4983 0.5345 0.049 Uiso 1 1 calc R
H10C H 0.4210 0.3851 0.4854 0.049 Uiso 1 1 calc R
C11 C 0.5017(6) -0.1937(9) 0.5765(8) 0.033(3) Uani 1 1 d .
H11A H 0.5143 -0.2817 0.5655 0.050 Uiso 1 1 calc R
H11B H 0.4772 -0.1559 0.5317 0.050 Uiso 1 1 calc R
H11C H 0.4666 -0.1898 0.6200 0.050 Uiso 1 1 calc R
C12 C 0.6276(6) -0.2108(10) 0.6741(6) 0.029(2) Uani 1 1 d .
H12A H 0.6275 -0.2979 0.6559 0.044 Uiso 1 1 calc R
H12B H 0.5954 -0.2041 0.7198 0.044 Uiso 1 1 calc R
H12C H 0.6801 -0.1855 0.6866 0.044 Uiso 1 1 calc R
C13 C 0.6539(5) -0.1465(8) 0.5185(6) 0.019(2) Uani 1 1 d .
C14 C 0.6526(6) -0.2675(9) 0.4871(7) 0.029(2) Uani 1 1 d .
H14 H 0.6155 -0.3271 0.5034 0.035 Uiso 1 1 calc R
C15 C 0.7056(7) -0.2988(10) 0.4322(7) 0.035(3) Uani 1 1 d .
H15 H 0.7035 -0.3804 0.4102 0.042 Uiso 1 1 calc R
C16 C 0.7605(7) -0.2186(9) 0.4083(6) 0.030(2) Uani 1 1 d .
H16 H 0.7971 -0.2442 0.3713 0.036 Uiso 1 1 calc R
C17 C 0.7627(6) -0.0976(9) 0.4389(7) 0.026(2) Uani 1 1 d .
H17 H 0.8009 -0.0401 0.4222 0.031 Uiso 1 1 calc R
C18 C 0.7088(5) -0.0601(9) 0.4942(6) 0.021(2) Uani 1 1 d .
C19 C 0.7275(7) 0.1943(9) 0.4446(7) 0.034(3) Uani 1 1 d .
H19A H 0.6812 0.1940 0.4130 0.051 Uiso 1 1 calc R
H19B H 0.7701 0.1574 0.4158 0.051 Uiso 1 1 calc R
H19C H 0.7403 0.2810 0.4587 0.051 Uiso 1 1 calc R
C20 C 0.8064(6) 0.1076(12) 0.5761(8) 0.040(3) Uani 1 1 d .
H20A H 0.8453 0.0884 0.5375 0.061 Uiso 1 1 calc R
H20B H 0.8095 0.0459 0.6176 0.061 Uiso 1 1 calc R
H20C H 0.8153 0.1920 0.5966 0.061 Uiso 1 1 calc R
C21 C 0.4344(5) 0.0429(9) 0.7457(7) 0.026(2) Uani 1 1 d .
C22 C 0.3801(6) 0.0085(12) 0.8074(7) 0.036(3) Uani 1 1 d .
H22A H 0.3450 0.0788 0.8168 0.054 Uiso 1 1 calc R
H22B H 0.4087 -0.0103 0.8542 0.054 Uiso 1 1 calc R
H22C H 0.3506 -0.0657 0.7920 0.054 Uiso 1 1 calc R

loop_
_atom_site_aniso_label
_atom_site_aniso_U_11
_atom_site_aniso_U_22
_atom_site_aniso_U_33
_atom_site_aniso_U_23
_atom_site_aniso_U_13
_atom_site_aniso_U_12
I1 0.0277(3) 0.0206(3) 0.0288(4) 0.0010(3) 0.0045(3) -0.0032(2)
I2 0.0285(4) 0.0307(3) 0.0218(4) 0.0022(3) -0.0083(3) 0.0015(3)
I3 0.0226(3) 0.0296(3) 0.0185(3) -0.0036(3) -0.0033(3) 0.0014(2)
Y1 0.0168(4) 0.0189(4) 0.0138(5) 0.0003(4) 0.0008(4) -0.0001(3)
P1 0.0220(13) 0.0322(12) 0.0197(16) -0.0061(11) -0.0022(11) 0.0000(10)
P2 0.0182(11) 0.0245(11) 0.0230(15) -0.0025(11) -0.0006(11) 0.0015(9)
P3 0.0168(11) 0.0193(11) 0.0213(16) 0.0033(9) 0.0002(10) -0.0008(8)
P4 0.0150(12) 0.0275(12) 0.0163(14) -0.0012(10) 0.0015(10) -0.0019(9)
N1 0.017(4) 0.033(4) 0.015(5) -0.006(4) 0.002(4) -0.003(3)
C1 0.038(7) 0.037(6) 0.022(6) -0.011(5) -0.006(5) -0.005(5)
C2 0.052(7) 0.034(6) 0.023(7) -0.005(5) -0.001(6) 0.001(5)
C3 0.019(5) 0.036(5) 0.034(7) -0.011(5) 0.002(5) 0.005(4)
C4 0.043(7) 0.067(8) 0.049(10) -0.040(8) -0.015(7) 0.017(6)
C5 0.052(9) 0.074(9) 0.078(14) -0.058(10) -0.019(8) 0.022(7)
C6 0.045(8) 0.052(7) 0.071(12) -0.028(8) -0.012(8) 0.021(6)
C7 0.024(5) 0.034(5) 0.036(7) -0.010(5) -0.004(5) 0.004(4)
C8 0.030(6) 0.027(5) 0.032(7) -0.013(5) 0.003(5) -0.002(4)
C9 0.023(5) 0.028(5) 0.040(7) -0.002(5) -0.004(5) -0.003(4)
C10 0.033(6) 0.030(5) 0.034(7) 0.011(5) -0.012(5) 0.004(4)
C11 0.028(5) 0.026(5) 0.046(8) -0.004(5) -0.002(6) -0.005(4)
C12 0.031(6) 0.037(5) 0.019(6) 0.007(5) 0.010(5) 0.003(4)
C13 0.021(5) 0.020(4) 0.017(5) 0.002(4) -0.004(4) 0.002(4)
C14 0.033(6) 0.029(5) 0.026(7) -0.005(4) 0.007(5) 0.000(4)
C15 0.042(7) 0.036(6) 0.027(7) -0.005(5) -0.003(6) 0.016(5)
C16 0.045(7) 0.031(5) 0.013(6) 0.000(4) 0.009(5) 0.005(5)
C17 0.023(5) 0.032(5) 0.022(6) 0.007(4) 0.000(4) 0.006(4)
C18 0.022(5) 0.026(5) 0.013(6) 0.000(4) -0.003(4) 0.002(4)
C19 0.051(7) 0.031(5) 0.020(6) 0.002(5) 0.020(6) -0.007(5)
C20 0.019(5) 0.068(8) 0.035(8) -0.011(7) 0.006(6) 0.004(5)
C21 0.018(5) 0.028(5) 0.031(7) 0.004(5) -0.009(5) 0.002(4)
C22 0.016(5) 0.065(7) 0.027(7) 0.005(6) -0.004(5) -0.006(5)

loop_
_atom_type_symbol
_atom_type_description
_atom_type_scat_dispersion_real
_atom_type_scat_dispersion_imag
_atom_type_scat_source
C C 0.0033 0.0016 'International Tables Vol C Tables 4.2.6.8 and 6.1.1.4'
H H 0.0000 0.0000 'International Tables Vol C Tables 4.2.6.8 and 6.1.1.4'
N N 0.0061 0.0033 'International Tables Vol C Tables 4.2.6.8 and 6.1.1.4'
P P 0.1023 0.0942 'International Tables Vol C Tables 4.2.6.8 and 6.1.1.4'
Y Y -2.7962 3.5667 'International Tables Vol C Tables 4.2.6.8 and 6.1.1.4'
I I -0.4742 1.8119 'International Tables Vol C Tables 4.2.6.8 and 6.1.1.4'

loop_
_geom_angle_atom_site_label_1
_geom_angle_atom_site_label_2
_geom_angle_atom_site_label_3
_geom_angle
N1 Y1 P4 139.0(2)
N1 Y1 P2 74.0(2)
P4 Y1 P2 138.94(8)
N1 Y1 I1 144.99(19)
P4 Y1 I1 75.62(5)
P2 Y1 I1 78.73(6)
N1 Y1 P1 75.0(2)
P4 Y1 P1 133.61(8)
P2 Y1 P1 65.87(8)
I1 Y1 P1 74.04(6)
N1 Y1 I2 85.5(2)
P4 Y1 I2 80.19(6)
P2 Y1 I2 135.88(7)
I1 Y1 I2 99.52(3)
P1 Y1 I2 71.27(6)
N1 Y1 P3 73.5(2)
P4 Y1 P3 65.92(7)
P2 Y1 P3 130.69(7)
I1 Y1 P3 141.50(6)
P1 Y1 P3 135.97(8)
I2 Y1 P3 76.39(5)
N1 Y1 I3 93.9(2)
P4 Y1 I3 79.72(6)
P2 Y1 I3 73.17(6)
I1 Y1 I3 98.86(4)
P1 Y1 I3 139.03(6)
I2 Y1 I3 148.35(3)
P3 Y1 I3 73.18(6)
C1 P1 C2 100.4(6)
C1 P1 C3 103.9(5)
C2 P1 C3 99.3(6)
C1 P1 Y1 117.5(4)
C2 P1 Y1 118.0(4)
C3 P1 Y1 115.1(4)
C10 P2 C8 102.1(5)
C10 P2 C9 100.6(5)
C8 P2 C9 101.3(5)
C10 P2 Y1 116.8(4)
C8 P2 Y1 116.1(4)
C9 P2 Y1 117.3(3)
C11 P3 C12 99.1(5)
C11 P3 C13 103.2(5)
C12 P3 C13 101.1(4)
C11 P3 Y1 117.3(3)
C12 P3 Y1 120.6(4)
C13 P3 Y1 112.8(3)
C18 P4 C20 101.6(5)
C18 P4 C19 101.7(5)
C20 P4 C19 100.3(6)
C18 P4 Y1 115.7(3)
C20 P4 Y1 118.5(4)
C19 P4 Y1 116.3(4)
C21 N1 Y1 168.0(8)
P1 C1 H1A 109.5
P1 C1 H1B 109.5
H1A C1 H1B 109.5
P1 C1 H1C 109.5
H1A C1 H1C 109.5
H1B C1 H1C 109.5
P1 C2 H2A 109.5
P1 C2 H2B 109.5
H2A C2 H2B 109.5
P1 C2 H2C 109.5
H2A C2 H2C 109.5
H2B C2 H2C 109.5
C8 C3 C4 119.0(10)
C8 C3 P1 121.1(8)
C4 C3 P1 119.7(10)
C5 C4 C3 120.6(13)
C5 C4 H4 119.7
C3 C4 H4 119.7
C4 C5 C6 120.0(12)
C4 C5 H5 120.0
C6 C5 H5 120.0
C7 C6 C5 120.0(11)
C7 C6 H6 120.0
C5 C6 H6 120.0
C6 C7 C8 121.4(12)
C6 C7 H7 119.3
C8 C7 H7 119.3
C3 C8 C7 118.9(10)
C3 C8 P2 120.5(8)
C7 C8 P2 120.6(9)
P2 C9 H9A 109.5
P2 C9 H9B 109.5
H9A C9 H9B 109.5
P2 C9 H9C 109.5
H9A C9 H9C 109.5
H9B C9 H9C 109.5
P2 C10 H10A 109.5
P2 C10 H10B 109.5
H10A C10 H10B 109.5
P2 C10 H10C 109.5
H10A C10 H10C 109.5
H10B C10 H10C 109.5
P3 C11 H11A 109.5
P3 C11 H11B 109.5
H11A C11 H11B 109.5
P3 C11 H11C 109.5
H11A C11 H11C 109.5
H11B C11 H11C 109.5
P3 C12 H12A 109.5
P3 C12 H12B 109.5
H12A C12 H12B 109.5
P3 C12 H12C 109.5
H12A C12 H12C 109.5
H12B C12 H12C 109.5
C18 C13 C14 119.8(9)
C18 C13 P3 120.1(7)
C14 C13 P3 119.8(7)
C15 C14 C13 119.1(10)
C15 C14 H14 120.4
C13 C14 H14 120.4
C16 C15 C14 122.8(10)
C16 C15 H15 118.6
C14 C15 H15 118.6
C15 C16 C17 119.0(10)
C15 C16 H16 120.5
C17 C16 H16 120.5
C16 C17 C18 120.4(10)
C16 C17 H17 119.8
C18 C17 H17 119.8
C13 C18 C17 118.8(9)
C13 C18 P4 121.0(7)
C17 C18 P4 120.2(7)
P4 C19 H19A 109.5
P4 C19 H19B 109.5
H19A C19 H19B 109.5
P4 C19 H19C 109.5
H19A C19 H19C 109.5
H19B C19 H19C 109.5
P4 C20 H20A 109.5
P4 C20 H20B 109.5
H20A C20 H20B 109.5
P4 C20 H20C 109.5
H20A C20 H20C 109.5
H20B C20 H20C 109.5
N1 C21 C22 175.8(11)
C21 C22 H22A 109.5
C21 C22 H22B 109.5
H22A C22 H22B 109.5
C21 C22 H22C 109.5
H22A C22 H22C 109.5
H22B C22 H22C 109.5

loop_
_geom_bond_atom_site_label_1
_geom_bond_atom_site_label_2
_geom_bond_distance
I1 Y1 3.0197(12)
I2 Y1 3.0257(13)
I3 Y1 3.0610(15)
Y1 N1 2.428(9)
Y1 P4 2.975(3)
Y1 P2 3.019(3)
Y1 P1 3.023(3)
Y1 P3 3.045(2)
P1 C1 1.825(11)
P1 C2 1.844(12)
P1 C3 1.849(10)
P2 C10 1.818(12)
P2 C8 1.837(11)
P2 C9 1.841(10)
P3 C11 1.831(10)
P3 C12 1.835(11)
P3 C13 1.852(11)
P4 C18 1.836(10)
P4 C20 1.845(12)
P4 C19 1.852(11)
N1 C21 1.115(14)
C1 H1A 0.9800
C1 H1B 0.9800
C1 H1C 0.9800
C2 H2A 0.9800
C2 H2B 0.9800
C2 H2C 0.9800
C3 C8 1.394(17)
C3 C4 1.414(16)
C4 C5 1.361(18)
C4 H4 0.9500
C5 C6 1.40(2)
C5 H5 0.9500
C6 C7 1.352(18)
C6 H6 0.9500
C7 C8 1.404(15)
C7 H7 0.9500
C9 H9A 0.9800
C9 H9B 0.9800
C9 H9C 0.9800
C10 H10A 0.9800
C10 H10B 0.9800
C10 H10C 0.9800
C11 H11A 0.9800
C11 H11B 0.9800
C11 H11C 0.9800
C12 H12A 0.9800
C12 H12B 0.9800
C12 H12C 0.9800
C13 C18 1.395(13)
C13 C14 1.399(13)
C14 C15 1.375(15)
C14 H14 0.9500
C15 C16 1.349(15)
C15 H15 0.9500
C16 C17 1.395(14)
C16 H16 0.9500
C17 C18 1.409(14)
C17 H17 0.9500
C19 H19A 0.9800
C19 H19B 0.9800
C19 H19C 0.9800
C20 H20A 0.9800
C20 H20B 0.9800
C20 H20C 0.9800
C21 C22 1.484(16)
C22 H22A 0.9800
C22 H22B 0.9800
C22 H22C 0.9800
